data_2312804
loop_
_publ_author_name
'Ku&#x15b;, Piotr'
'Kusz, Joachim'
'Ksi&#x105;&#x17c;ek, Maria'
'Rojkiewicz, Marcin'

_publ_section_title
;
 Crystal structures of two pyrrolidin-1-yl derivatives of cathinone:
 &#x3b1;-PVP and &#x3b1;-D2PV.
;
_journal_coeditor_code VP3040
_journal_issue 'Pt 5'
_journal_name_full 'Acta crystallographica. Section C, Structural chemistry'
_journal_page_first 252
_journal_page_last 258
_journal_paper_doi 10.1107/S2053229625002499
_journal_volume 81
_journal_year 2025
_chemical_formula_iupac 'C18 H20 N O +, Cl -'
_chemical_formula_moiety 'C18 H20 N O +, Cl -'
_chemical_formula_sum 'C18 H20 Cl N O'
_chemical_formula_weight 301.80
_chemical_name_systematic
;
1-(2-Oxo-1,2-diphenylethyl)pyrrolidin-1-ium chloride
;
_space_group_crystal_system monoclinic
_space_group_IT_number 14
_space_group_name_Hall '-P 2ybc'
_space_group_name_H-M_alt 'P 1 21/c 1'
_atom_sites_solution_hydrogens geom
_audit_creation_method SHELXL-2019/3
_cell_angle_alpha 90
_cell_angle_beta 95.466(2)
_cell_angle_gamma 90
_cell_formula_units_Z 4
_cell_length_a 10.1168(3)
_cell_length_b 12.5522(3)
_cell_length_c 12.6674(3)
_cell_measurement_reflns_used 5150
_cell_measurement_temperature 288.0(10)
_cell_measurement_theta_max 73.5510
_cell_measurement_theta_min 4.3400
_cell_volume 1601.29(7)
_computing_cell_refinement
;
CrysAlis PRO (Rigaku OD, 2023)
;
_computing_data_collection
;
CrysAlis PRO (Rigaku OD, 2023)
;
_computing_data_reduction
;
CrysAlis PRO (Rigaku OD, 2023)
;
_computing_structure_refinement
;
SHELXL2019 (Sheldrick, 2015<i>b</i>)
;
_computing_structure_solution
;
SHELXS2013 (Sheldrick, 2015<i>a</i>)
;
_diffrn_ambient_temperature 288.0(10)
_diffrn_detector_area_resol_mean 10.4498
_diffrn_measured_fraction_theta_full 0.981
_diffrn_measured_fraction_theta_max 0.969
_diffrn_measurement_device_type
;
Agilent SuperNova with an Atlas detector
;
_diffrn_measurement_method '\w scans'
_diffrn_radiation_type CuK\a
_diffrn_radiation_wavelength 1.54184
_diffrn_reflns_av_R_equivalents 0.0276
_diffrn_reflns_av_unetI/netI 0.0231
_diffrn_reflns_limit_h_max 12
_diffrn_reflns_limit_h_min -11
_diffrn_reflns_limit_k_max 15
_diffrn_reflns_limit_k_min -11
_diffrn_reflns_limit_l_max 15
_diffrn_reflns_limit_l_min -15
_diffrn_reflns_number 10531
_diffrn_reflns_theta_full 67.684
_diffrn_reflns_theta_max 73.695
_diffrn_reflns_theta_min 4.390
_diffrn_source 'micro-focus sealed X-ray tube'
_exptl_absorpt_coefficient_mu 2.085
_exptl_absorpt_correction_T_max 1.00000
_exptl_absorpt_correction_T_min 0.75999
_exptl_absorpt_correction_type multi-scan
_exptl_absorpt_process_details
;
(CrysAlis PRO; Rigaku OD, 2023)
;
_exptl_crystal_colour colourless
_exptl_crystal_density_diffrn 1.252
_exptl_crystal_description needle
_exptl_crystal_F_000 640
_exptl_crystal_size_max 0.260
_exptl_crystal_size_mid 0.050
_exptl_crystal_size_min 0.040
_refine_diff_density_max 0.289
_refine_diff_density_min -0.282
_refine_ls_extinction_method none
_refine_ls_goodness_of_fit_ref 1.046
_refine_ls_hydrogen_treatment constr
_refine_ls_matrix_type full
_refine_ls_number_parameters 190
_refine_ls_number_reflns 3140
_refine_ls_number_restraints 0
_refine_ls_restrained_S_all 1.046
_refine_ls_R_factor_all 0.0465
_refine_ls_R_factor_gt 0.0406
_refine_ls_shift/su_max 0.001
_refine_ls_shift/su_mean 0.000
_refine_ls_structure_factor_coef Fsqd
_refine_ls_weighting_details 'w=1/[\s^2^(Fo^2^)+(0.0644P)^2^+0.3292P] where P=(Fo^2^+2Fc^2^)/3'
_refine_ls_weighting_scheme calc
_refine_ls_wR_factor_gt 0.1105
_refine_ls_wR_factor_ref 0.1167
_reflns_number_gt 2731
_reflns_number_total 3140
_reflns_threshold_expression 'I > 2\s(I)'
_cod_data_source_file vp3040sup1.cif
_cod_data_source_block ch24_pk1510_1a
_cod_depositor_comments 'Adding full bibliography for 2312803--2312805.cif.'
_cod_original_cell_volume 1601.30(6)
_cod_original_sg_symbol_H-M 'P 21/c'
_cod_database_code 2312804
_cod_database_fobs_code 2312804
_shelx_space_group_comment
;
The symmetry employed for this shelxl refinement is uniquely defined
by the following loop, which should always be used as a source of
symmetry information in preference to the above space-group names.
They are only intended as comments.
;
_shelx_estimated_absorpt_t_min 0.613
_shelx_estimated_absorpt_t_max 0.921

loop_
_space_group_symop_operation_xyz
'x, y, z'
'-x, y+1/2, -z+1/2'
'-x, -y, -z'
'x, -y-1/2, z-1/2'

loop_
_atom_site_type_symbol
_atom_site_label
_atom_site_fract_x
_atom_site_fract_y
_atom_site_fract_z
_atom_site_U_iso_or_equiv
_atom_site_adp_type
_atom_site_calc_flag
_atom_site_occupancy
_atom_site_disorder_assembly
_atom_site_disorder_group
Cl Cl1 0.90524(5) 0.63622(3) 0.86701(3) 0.05297(15) Uani d 1 . .
O O1 0.63693(14) 0.81447(12) 0.71259(9) 0.0586(3) Uani d 1 . .
C C1 0.52957(15) 0.83491(11) 0.53953(12) 0.0388(3) Uani d 1 . .
C C2 0.52841(17) 0.81531(13) 0.43121(13) 0.0469(4) Uani d 1 . .
H H2 0.600226 0.781625 0.404802 0.056 Uiso calc 1 . .
C C3 0.4201(2) 0.84611(15) 0.36295(15) 0.0565(5) Uani d 1 . .
H H3 0.418842 0.832308 0.290733 0.068 Uiso calc 1 . .
C C4 0.3141(2) 0.89717(16) 0.40169(17) 0.0614(5) Uani d 1 . .
H H4 0.240815 0.916221 0.355646 0.074 Uiso calc 1 . .
C C5 0.3161(2) 0.91999(16) 0.50754(18) 0.0609(5) Uani d 1 . .
H H5 0.245912 0.956916 0.532809 0.073 Uiso calc 1 . .
C C6 0.42257(17) 0.88808(13) 0.57677(14) 0.0488(4) Uani d 1 . .
H H6 0.422732 0.902262 0.648839 0.059 Uiso calc 1 . .
C C7 0.64073(16) 0.80123(12) 0.61795(11) 0.0398(3) Uani d 1 . .
C C8 0.76013(15) 0.74648(12) 0.57639(11) 0.0373(3) Uani d 1 . .
H H8 0.779429 0.781983 0.510682 0.045 Uiso calc 1 . .
C C9 0.72811(15) 0.63034(12) 0.55159(12) 0.0397(3) Uani d 1 . .
C C10 0.67766(18) 0.56365(14) 0.62552(13) 0.0499(4) Uani d 1 . .
H H10 0.662242 0.589847 0.691923 0.060 Uiso calc 1 . .
C C11 0.6503(2) 0.45794(15) 0.60017(17) 0.0611(5) Uani d 1 . .
H H11 0.616144 0.413461 0.649612 0.073 Uiso calc 1 . .
C C12 0.6734(2) 0.41863(16) 0.50259(18) 0.0647(5) Uani d 1 . .
H H12 0.656043 0.347446 0.486315 0.078 Uiso calc 1 . .
C C13 0.7222(2) 0.48458(16) 0.42891(17) 0.0665(5) Uani d 1 . .
H H13 0.736741 0.458000 0.362459 0.080 Uiso calc 1 . .
C C14 0.7500(2) 0.59043(15) 0.45292(13) 0.0527(4) Uani d 1 . .
H H14 0.783338 0.634585 0.402794 0.063 Uiso calc 1 . .
N N15 0.87890(13) 0.75698(10) 0.65545(10) 0.0384(3) Uani d 1 . .
H H15 0.858099 0.724405 0.722206 0.046 Uiso calc 1 . .
C C16 0.92237(19) 0.87029(13) 0.67754(15) 0.0502(4) Uani d 1 . .
H H16A 0.866262 0.904847 0.725249 0.060 Uiso calc 1 . .
H H16B 0.920358 0.911224 0.612457 0.060 Uiso calc 1 . .
C C17 1.0628(2) 0.85818(17) 0.7286(2) 0.0711(6) Uani d 1 . .
H H17A 1.116226 0.919302 0.712946 0.085 Uiso calc 1 . .
H H17B 1.063405 0.851553 0.804981 0.085 Uiso calc 1 . .
C C18 1.1154(2) 0.75873(19) 0.6820(3) 0.0833(7) Uani d 1 . .
H H18A 1.154647 0.712646 0.737984 0.100 Uiso calc 1 . .
H H18B 1.183000 0.776478 0.635575 0.100 Uiso calc 1 . .
C C19 1.00033(17) 0.70312(15) 0.62024(15) 0.0520(4) Uani d 1 . .
H H19A 1.004550 0.711784 0.544547 0.062 Uiso calc 1 . .
H H19B 1.000188 0.627665 0.636779 0.062 Uiso calc 1 . .

loop_
_atom_site_aniso_label
_atom_site_aniso_U_11
_atom_site_aniso_U_22
_atom_site_aniso_U_33
_atom_site_aniso_U_12
_atom_site_aniso_U_13
_atom_site_aniso_U_23
Cl1 0.0701(3) 0.0502(2) 0.0391(2) 0.00549(18) 0.00791(18) 0.00489(15)
O1 0.0586(7) 0.0813(9) 0.0360(6) 0.0127(6) 0.0052(5) -0.0039(6)
C1 0.0386(7) 0.0348(7) 0.0428(8) -0.0023(6) 0.0027(6) 0.0002(6)
C2 0.0459(8) 0.0491(9) 0.0445(8) 0.0059(7) -0.0018(6) -0.0027(7)
C3 0.0595(11) 0.0566(10) 0.0501(10) 0.0093(8) -0.0118(8) -0.0031(7)
C4 0.0525(10) 0.0545(10) 0.0729(12) 0.0120(8) -0.0157(9) 0.0032(9)
C5 0.0499(10) 0.0532(10) 0.0798(13) 0.0147(8) 0.0079(9) 0.0033(9)
C6 0.0481(9) 0.0461(8) 0.0533(9) 0.0043(7) 0.0110(7) -0.0001(7)
C7 0.0422(8) 0.0413(8) 0.0359(7) -0.0016(6) 0.0039(6) -0.0001(6)
C8 0.0388(7) 0.0418(7) 0.0306(6) -0.0001(6) -0.0001(5) 0.0026(5)
C9 0.0380(7) 0.0422(8) 0.0378(7) 0.0008(6) -0.0020(6) -0.0008(6)
C10 0.0562(10) 0.0499(9) 0.0434(8) -0.0053(7) 0.0029(7) 0.0015(7)
C11 0.0683(12) 0.0490(10) 0.0651(11) -0.0116(8) 0.0014(9) 0.0087(8)
C12 0.0722(13) 0.0449(9) 0.0750(13) -0.0053(9) -0.0037(10) -0.0089(9)
C13 0.0871(15) 0.0548(10) 0.0577(11) -0.0010(10) 0.0068(10) -0.0177(9)
C14 0.0647(11) 0.0517(9) 0.0422(8) -0.0001(8) 0.0072(7) -0.0032(7)
N15 0.0381(6) 0.0399(6) 0.0363(6) -0.0010(5) -0.0008(5) 0.0038(5)
C16 0.0542(10) 0.0414(8) 0.0532(9) -0.0066(7) -0.0054(7) 0.0018(7)
C17 0.0608(12) 0.0645(12) 0.0830(15) -0.0193(9) -0.0191(11) 0.0119(10)
C18 0.0422(10) 0.0696(13) 0.135(2) -0.0056(9) -0.0064(12) 0.0067(14)
C19 0.0401(8) 0.0609(10) 0.0550(9) 0.0057(7) 0.0048(7) 0.0049(8)

loop_
_atom_type_symbol
_atom_type_description
_atom_type_scat_dispersion_real
_atom_type_scat_dispersion_imag
_atom_type_scat_source
C C 0.0181 0.0091 'International Tables Vol C Tables 4.2.6.8 and 6.1.1.4'
H H 0.0000 0.0000 'International Tables Vol C Tables 4.2.6.8 and 6.1.1.4'
Cl Cl 0.3639 0.7018 'International Tables Vol C Tables 4.2.6.8 and 6.1.1.4'
O O 0.0492 0.0322 'International Tables Vol C Tables 4.2.6.8 and 6.1.1.4'
N N 0.0311 0.0180 'International Tables Vol C Tables 4.2.6.8 and 6.1.1.4'

loop_
_geom_angle_atom_site_label_1
_geom_angle_atom_site_label_2
_geom_angle_atom_site_label_3
_geom_angle_site_symmetry_1
_geom_angle_site_symmetry_3
_geom_angle
_geom_angle_publ_flag
C6 C1 C2 . . 118.99(15) ?
C6 C1 C7 . . 118.19(14) ?
C2 C1 C7 . . 122.81(14) ?
C3 C2 C1 . . 119.85(16) ?
C3 C2 H2 . . 120.1 ?
C1 C2 H2 . . 120.1 ?
C4 C3 C2 . . 120.23(17) ?
C4 C3 H3 . . 119.9 ?
C2 C3 H3 . . 119.9 ?
C5 C4 C3 . . 120.41(17) ?
C5 C4 H4 . . 119.8 ?
C3 C4 H4 . . 119.8 ?
C4 C5 C6 . . 119.91(17) ?
C4 C5 H5 . . 120.0 ?
C6 C5 H5 . . 120.0 ?
C5 C6 C1 . . 120.55(17) ?
C5 C6 H6 . . 119.7 ?
C1 C6 H6 . . 119.7 ?
O1 C7 C1 . . 121.78(14) ?
O1 C7 C8 . . 120.17(14) ?
C1 C7 C8 . . 118.03(12) ?
N15 C8 C9 . . 111.40(12) ?
N15 C8 C7 . . 109.95(12) ?
C9 C8 C7 . . 110.06(12) ?
N15 C8 H8 . . 108.4 ?
C9 C8 H8 . . 108.4 ?
C7 C8 H8 . . 108.4 ?
C14 C9 C10 . . 119.44(15) ?
C14 C9 C8 . . 118.99(14) ?
C10 C9 C8 . . 121.57(14) ?
C11 C10 C9 . . 119.90(16) ?
C11 C10 H10 . . 120.1 ?
C9 C10 H10 . . 120.1 ?
C12 C11 C10 . . 120.38(18) ?
C12 C11 H11 . . 119.8 ?
C10 C11 H11 . . 119.8 ?
C11 C12 C13 . . 119.90(18) ?
C11 C12 H12 . . 120.0 ?
C13 C12 H12 . . 120.0 ?
C12 C13 C14 . . 120.46(18) ?
C12 C13 H13 . . 119.8 ?
C14 C13 H13 . . 119.8 ?
C9 C14 C13 . . 119.92(17) ?
C9 C14 H14 . . 120.0 ?
C13 C14 H14 . . 120.0 ?
C8 N15 C19 . . 112.84(12) ?
C8 N15 C16 . . 114.16(12) ?
C19 N15 C16 . . 104.28(13) ?
C8 N15 H15 . . 108.4 ?
C19 N15 H15 . . 108.4 ?
C16 N15 H15 . . 108.4 ?
N15 C16 C17 . . 103.32(14) ?
N15 C16 H16A . . 111.1 ?
C17 C16 H16A . . 111.1 ?
N15 C16 H16B . . 111.1 ?
C17 C16 H16B . . 111.1 ?
H16A C16 H16B . . 109.1 ?
C18 C17 C16 . . 105.62(17) ?
C18 C17 H17A . . 110.6 ?
C16 C17 H17A . . 110.6 ?
C18 C17 H17B . . 110.6 ?
C16 C17 H17B . . 110.6 ?
H17A C17 H17B . . 108.7 ?
C17 C18 C19 . . 107.69(17) ?
C17 C18 H18A . . 110.2 ?
C19 C18 H18A . . 110.2 ?
C17 C18 H18B . . 110.2 ?
C19 C18 H18B . . 110.2 ?
H18A C18 H18B . . 108.5 ?
N15 C19 C18 . . 104.42(16) ?
N15 C19 H19A . . 110.9 ?
C18 C19 H19A . . 110.9 ?
N15 C19 H19B . . 110.9 ?
C18 C19 H19B . . 110.9 ?
H19A C19 H19B . . 108.9 ?

loop_
_geom_bond_atom_site_label_1
_geom_bond_atom_site_label_2
_geom_bond_site_symmetry_2
_geom_bond_distance
_geom_bond_publ_flag
O1 C7 . 1.2145(19) ?
C1 C6 . 1.392(2) ?
C1 C2 . 1.393(2) ?
C1 C7 . 1.489(2) ?
C2 C3 . 1.385(2) ?
C2 H2 . 0.9300 ?
C3 C4 . 1.379(3) ?
C3 H3 . 0.9300 ?
C4 C5 . 1.369(3) ?
C4 H4 . 0.9300 ?
C5 C6 . 1.382(3) ?
C5 H5 . 0.9300 ?
C6 H6 . 0.9300 ?
C7 C8 . 1.526(2) ?
C8 N15 . 1.4950(18) ?
C8 C9 . 1.520(2) ?
C8 H8 . 0.9800 ?
C9 C14 . 1.384(2) ?
C9 C10 . 1.389(2) ?
C10 C11 . 1.387(3) ?
C10 H10 . 0.9300 ?
C11 C12 . 1.371(3) ?
C11 H11 . 0.9300 ?
C12 C13 . 1.374(3) ?
C12 H12 . 0.9300 ?
C13 C14 . 1.386(3) ?
C13 H13 . 0.9300 ?
C14 H14 . 0.9300 ?
N15 C19 . 1.507(2) ?
N15 C16 . 1.507(2) ?
N15 H15 . 0.9800 ?
C16 C17 . 1.512(3) ?
C16 H16A . 0.9700 ?
C16 H16B . 0.9700 ?
C17 C18 . 1.500(4) ?
C17 H17A . 0.9700 ?
C17 H17B . 0.9700 ?
C18 C19 . 1.510(3) ?
C18 H18A . 0.9700 ?
C18 H18B . 0.9700 ?
C19 H19A . 0.9700 ?
C19 H19B . 0.9700 ?

loop_
_geom_torsion_atom_site_label_1
_geom_torsion_atom_site_label_2
_geom_torsion_atom_site_label_3
_geom_torsion_atom_site_label_4
_geom_torsion_site_symmetry_1
_geom_torsion_site_symmetry_2
_geom_torsion_site_symmetry_3
_geom_torsion_site_symmetry_4
_geom_torsion
_geom_torsion_publ_flag
C6 C1 C2 C3 . . . . -1.8(3) ?
C7 C1 C2 C3 . . . . 178.15(16) ?
C1 C2 C3 C4 . . . . 0.7(3) ?
C2 C3 C4 C5 . . . . 1.4(3) ?
C3 C4 C5 C6 . . . . -2.5(3) ?
C4 C5 C6 C1 . . . . 1.5(3) ?
C2 C1 C6 C5 . . . . 0.7(3) ?
C7 C1 C6 C5 . . . . -179.24(16) ?
C6 C1 C7 O1 . . . . 3.6(2) ?
C2 C1 C7 O1 . . . . -176.36(16) ?
C6 C1 C7 C8 . . . . -177.85(14) ?
C2 C1 C7 C8 . . . . 2.2(2) ?
O1 C7 C8 N15 . . . . -23.4(2) ?
C1 C7 C8 N15 . . . . 158.00(12) ?
O1 C7 C8 C9 . . . . 99.69(17) ?
C1 C7 C8 C9 . . . . -78.92(16) ?
N15 C8 C9 C14 . . . . -109.55(16) ?
C7 C8 C9 C14 . . . . 128.22(16) ?
N15 C8 C9 C10 . . . . 70.40(19) ?
C7 C8 C9 C10 . . . . -51.83(19) ?
C14 C9 C10 C11 . . . . 0.3(3) ?
C8 C9 C10 C11 . . . . -179.66(16) ?
C9 C10 C11 C12 . . . . 0.3(3) ?
C10 C11 C12 C13 . . . . -0.9(3) ?
C11 C12 C13 C14 . . . . 0.8(4) ?
C10 C9 C14 C13 . . . . -0.3(3) ?
C8 C9 C14 C13 . . . . 179.62(18) ?
C12 C13 C14 C9 . . . . -0.2(3) ?
C9 C8 N15 C19 . . . . 56.82(16) ?
C7 C8 N15 C19 . . . . 179.12(12) ?
C9 C8 N15 C16 . . . . 175.66(13) ?
C7 C8 N15 C16 . . . . -62.04(16) ?
C8 N15 C16 C17 . . . . -162.40(16) ?
C19 N15 C16 C17 . . . . -38.82(18) ?
N15 C16 C17 C18 . . . . 29.9(2) ?
C16 C17 C18 C19 . . . . -10.0(3) ?
C8 N15 C19 C18 . . . . 157.04(16) ?
C16 N15 C19 C18 . . . . 32.60(19) ?
C17 C18 C19 N15 . . . . -13.9(3) ?
